data_7223807
loop_
_publ_author_name
'Gawade, Rupesh Liladhar'
'Chakravarty, Debamitra K.'
'Debgupta, Joyashish'
'Sangtani, Ekta'
'Narawade, Santosh'
'Gonnade, Rajesh G.'
'Puranik, Vedavati G.'
'Deobagkar, Deepti D.'

_publ_section_title
;
 Comparative Study of dG Affinity vs.DNA Methylation Modulating Properties
 of Side Chain Derivatives of Procainamide: Insight into its DNA
 Hypomethylating Effect
;
_journal_name_full 'RSC Adv.'
_journal_paper_doi 10.1039/C5RA20012A
_journal_year 2016
_chemical_formula_moiety 'C17 H15 N3 O'
_chemical_formula_sum 'C17 H15 N3 O'
_chemical_formula_weight 277.32
_chemical_name_systematic
; 
 ? 
;
_space_group_IT_number 114
_symmetry_cell_setting tetragonal
_symmetry_space_group_name_Hall 'P -4 2n'
_symmetry_space_group_name_H-M 'P -4 21 c'
_atom_sites_solution_hydrogens geom
_atom_sites_solution_primary direct
_atom_sites_solution_secondary difmap
_audit_creation_method SHELXL-97
_audit_update_record
;
2015-12-13 deposited with the CCDC.
2016-01-04 downloaded from the CCDC.
;
_cell_angle_alpha 90.00
_cell_angle_beta 90.00
_cell_angle_gamma 90.00
_cell_formula_units_Z 8
_cell_length_a 19.628(6)
_cell_length_b 19.628(6)
_cell_length_c 8.151(3)
_cell_measurement_reflns_used 926
_cell_measurement_temperature 150(2)
_cell_measurement_theta_max 19.11
_cell_measurement_theta_min 3.41
_cell_volume 3140.2(18)
_computing_cell_refinement 'Bruker SAINT'
_computing_data_collection 'Bruker APEX2'
_computing_data_reduction 'Bruker SAINT'
_computing_molecular_graphics 'Bruker SHELXTL'
_computing_publication_material 'Bruker SHELXTL'
_computing_structure_refinement 'SHELXL-97 (Sheldrick, 2008)'
_computing_structure_solution 'SHELXS-97 (Sheldrick, 2008)'
_diffrn_ambient_temperature 150(2)
_diffrn_measured_fraction_theta_full 0.994
_diffrn_measured_fraction_theta_max 0.994
_diffrn_measurement_device_type 'Bruker APEX-II CCD'
_diffrn_measurement_method '\f and \w scans'
_diffrn_radiation_monochromator graphite
_diffrn_radiation_source 'fine-focus sealed tube'
_diffrn_radiation_type MoK\a
_diffrn_radiation_wavelength 0.71073
_diffrn_reflns_av_R_equivalents 0.1064
_diffrn_reflns_av_sigmaI/netI 0.0768
_diffrn_reflns_limit_h_max 23
_diffrn_reflns_limit_h_min -23
_diffrn_reflns_limit_k_max 23
_diffrn_reflns_limit_k_min -19
_diffrn_reflns_limit_l_max 9
_diffrn_reflns_limit_l_min -9
_diffrn_reflns_number 36254
_diffrn_reflns_theta_full 25.00
_diffrn_reflns_theta_max 25.00
_diffrn_reflns_theta_min 1.47
_exptl_absorpt_coefficient_mu 0.075
_exptl_absorpt_correction_T_max 0.9977
_exptl_absorpt_correction_T_min 0.9880
_exptl_absorpt_correction_type multi-scan
_exptl_absorpt_process_details 'SADABS (Bruker)2006'
_exptl_crystal_colour COLORLESS
_exptl_crystal_density_diffrn 1.173
_exptl_crystal_density_method 'not measured'
_exptl_crystal_description 'THIN NEEDLE'
_exptl_crystal_F_000 1168
_exptl_crystal_size_max 0.16
_exptl_crystal_size_mid 0.04
_exptl_crystal_size_min 0.03
_refine_diff_density_max 0.477
_refine_diff_density_min -0.252
_refine_diff_density_rms 0.081
_refine_ls_abs_structure_details 'Flack H D (1983), Acta Cryst. A39, 876-881'
_refine_ls_abs_structure_Flack -2(4)
_refine_ls_extinction_method none
_refine_ls_goodness_of_fit_ref 1.050
_refine_ls_hydrogen_treatment constr
_refine_ls_matrix_type full
_refine_ls_number_parameters 190
_refine_ls_number_reflns 2748
_refine_ls_number_restraints 0
_refine_ls_restrained_S_all 1.050
_refine_ls_R_factor_all 0.1354
_refine_ls_R_factor_gt 0.0775
_refine_ls_shift/su_max 0.000
_refine_ls_shift/su_mean 0.000
_refine_ls_structure_factor_coef Fsqd
_refine_ls_weighting_details 'calc w=1/[\s^2^(Fo^2^)+(0.1216P)^2^+0.0000P] where P=(Fo^2^+2Fc^2^)/3'
_refine_ls_weighting_scheme calc
_refine_ls_wR_factor_gt 0.1824
_refine_ls_wR_factor_ref 0.2077
_reflns_number_gt 1722
_reflns_number_total 2748
_reflns_threshold_expression >2sigma(I)
_cod_data_source_file c5ra20012a2.cif
_cod_data_source_block compound_6_pyridine
_cod_depositor_comments
;
The following automatic conversions were performed:

'_symmetry_cell_setting' value 'Tetragonal' changed to 'tetragonal'
according to
/usr/data/users/saulius/crontab/automatic-downloads/rss-feeds/RSC/lib/dictionaries/cif_core.dic
dictionary named 'cif_core.dic' version 2.4.2 from 2011-04-26.

Automatic conversion script
Id: cif_fix_values 4268 2015-11-12 08:31:59Z antanas 
;
_cod_original_cell_volume 3140.0(17)
_cod_original_sg_symbol_H-M 'P-42(1)c '
_cod_database_code 7223807

loop_
_symmetry_equiv_pos_as_xyz
'x, y, z'
'y, -x, -z'
'-y, x, -z'
'x+1/2, -y+1/2, -z+1/2'
'-x+1/2, y+1/2, -z+1/2'
'-x, -y, z'
'-y+1/2, -x+1/2, z+1/2'
'y+1/2, x+1/2, z+1/2'

loop_
_atom_site_label
_atom_site_type_symbol
_atom_site_fract_x
_atom_site_fract_y
_atom_site_fract_z
_atom_site_U_iso_or_equiv
_atom_site_adp_type
_atom_site_occupancy
_atom_site_symmetry_multiplicity
_atom_site_calc_flag
_atom_site_refinement_flags
O O -0.00264(15) 0.79800(17) 0.2679(4) 0.0496(9) Uani 1 1 d .
N1 N -0.04862(18) 0.88999(19) 1.0110(4) 0.0537(11) Uani 1 1 d .
H1A H -0.0395 0.8677 1.1021 0.064 Uiso 1 1 calc R
H1B H -0.0692 0.9298 1.0154 0.064 Uiso 1 1 calc R
N2 N 0.08185(17) 0.73754(18) 0.3863(4) 0.0465(10) Uani 1 1 d .
H2 H 0.1060 0.7292 0.4751 0.056 Uiso 1 1 calc R
N3 N 0.25372(18) 0.69708(19) 0.1500(5) 0.0514(10) Uani 1 1 d .
C1 C 0.01063(18) 0.8102(2) 0.5559(6) 0.0381(11) Uani 1 1 d .
C2 C -0.0242(2) 0.8708(2) 0.5677(5) 0.0382(10) Uani 1 1 d .
H2A H -0.0348 0.8950 0.4702 0.046 Uiso 1 1 calc R
C3 C -0.0438(2) 0.8971(2) 0.7147(6) 0.0410(11) Uani 1 1 d .
H3 H -0.0668 0.9397 0.7176 0.049 Uiso 1 1 calc R
C4 C -0.03072(19) 0.8626(2) 0.8616(6) 0.0378(10) Uani 1 1 d .
C5 C 0.0016(2) 0.8003(2) 0.8513(6) 0.0438(11) Uani 1 1 d .
H5 H 0.0096 0.7749 0.9486 0.053 Uiso 1 1 calc R
C6 C 0.0222(2) 0.7742(2) 0.7035(5) 0.0424(12) Uani 1 1 d .
H6 H 0.0446 0.7314 0.7002 0.051 Uiso 1 1 calc R
C7 C 0.0293(2) 0.7826(2) 0.3931(6) 0.0415(11) Uani 1 1 d .
C8 C 0.0985(2) 0.7030(2) 0.2332(6) 0.0524(13) Uani 1 1 d .
H8A H 0.0555 0.6905 0.1773 0.063 Uiso 1 1 calc R
H8B H 0.1229 0.6603 0.2593 0.063 Uiso 1 1 calc R
C9 C 0.1419(2) 0.7446(3) 0.1152(6) 0.0520(13) Uani 1 1 d .
H9A H 0.1420 0.7222 0.0064 0.062 Uiso 1 1 calc R
H9B H 0.1215 0.7904 0.1020 0.062 Uiso 1 1 calc R
C10 C 0.2141(2) 0.7519(2) 0.1749(5) 0.0476(12) Uani 1 1 d .
C11 C 0.3194(3) 0.7016(3) 0.2070(7) 0.0668(16) Uani 1 1 d .
H11 H 0.3490 0.6639 0.1896 0.080 Uiso 1 1 calc R
C12 C 0.3449(3) 0.7575(3) 0.2880(8) 0.0704(15) Uani 1 1 d .
H12 H 0.3909 0.7585 0.3244 0.084 Uiso 1 1 calc R
C13 C 0.3023(3) 0.8119(3) 0.3148(8) 0.0723(16) Uani 1 1 d .
H13 H 0.3181 0.8507 0.3732 0.087 Uiso 1 1 calc R
C14 C 0.2359(3) 0.8097(3) 0.2556(6) 0.0569(13) Uani 1 1 d .
H14 H 0.2061 0.8473 0.2705 0.068 Uiso 1 1 calc R
C15 C 0.4576(4) 0.8883(4) 0.0631(11) 0.126(3) Uani 1 1 d .
C16 C 0.3904(7) 0.9517(6) 0.058(2) 0.205(5) Uani 1 1 d .
C17 C 0.4036(5) 1.0186(5) 0.1024(13) 0.137(3) Uani 1 1 d .

loop_
_atom_site_aniso_label
_atom_site_aniso_U_11
_atom_site_aniso_U_22
_atom_site_aniso_U_33
_atom_site_aniso_U_23
_atom_site_aniso_U_13
_atom_site_aniso_U_12
O 0.0424(16) 0.071(2) 0.0355(19) 0.0038(17) -0.0048(15) 0.0112(15)
N1 0.069(3) 0.056(2) 0.037(2) -0.004(2) 0.002(2) 0.014(2)
N2 0.046(2) 0.061(2) 0.033(2) -0.0013(19) -0.0003(17) 0.0140(18)
N3 0.053(2) 0.055(2) 0.047(2) -0.003(2) 0.007(2) 0.0209(19)
C1 0.026(2) 0.048(3) 0.041(3) -0.001(2) -0.0003(19) 0.0024(19)
C2 0.038(2) 0.045(3) 0.033(3) 0.008(2) 0.000(2) 0.001(2)
C3 0.038(2) 0.041(2) 0.044(3) 0.006(2) 0.005(2) 0.001(2)
C4 0.028(2) 0.045(2) 0.040(3) 0.001(2) -0.004(2) 0.0004(19)
C5 0.042(2) 0.055(3) 0.034(3) 0.006(3) -0.004(2) 0.007(2)
C6 0.043(2) 0.046(2) 0.037(3) 0.009(2) -0.002(2) 0.012(2)
C7 0.033(2) 0.050(3) 0.042(3) 0.010(2) 0.000(2) -0.002(2)
C8 0.054(3) 0.058(3) 0.045(3) -0.011(2) -0.007(2) 0.012(2)
C9 0.051(3) 0.070(3) 0.035(3) 0.002(2) 0.002(2) 0.020(2)
C10 0.056(3) 0.053(3) 0.034(3) 0.011(2) 0.009(2) 0.020(2)
C11 0.056(3) 0.073(4) 0.072(4) 0.008(3) 0.009(3) 0.019(3)
C12 0.049(3) 0.079(4) 0.083(4) 0.001(4) 0.001(3) 0.003(3)
C13 0.071(4) 0.073(4) 0.073(4) -0.007(3) 0.007(3) 0.002(3)
C14 0.057(3) 0.058(3) 0.055(3) 0.000(3) 0.011(3) 0.015(2)
C15 0.128(7) 0.090(5) 0.159(8) -0.005(5) -0.064(6) 0.028(5)
C16 0.247(14) 0.132(10) 0.235(14) -0.003(10) -0.038(11) -0.011(9)
C17 0.121(6) 0.127(7) 0.164(9) -0.034(6) -0.037(6) 0.052(5)

loop_
_atom_type_symbol
_atom_type_description
_atom_type_scat_dispersion_real
_atom_type_scat_dispersion_imag
_atom_type_scat_source
C C 0.0033 0.0016 'International Tables Vol C Tables 4.2.6.8 and 6.1.1.4'
H H 0.0000 0.0000 'International Tables Vol C Tables 4.2.6.8 and 6.1.1.4'
N N 0.0061 0.0033 'International Tables Vol C Tables 4.2.6.8 and 6.1.1.4'
O O 0.0106 0.0060 'International Tables Vol C Tables 4.2.6.8 and 6.1.1.4'

loop_
_geom_angle_atom_site_label_1
_geom_angle_atom_site_label_2
_geom_angle_atom_site_label_3
_geom_angle
C4 N1 H1A 120.0
C4 N1 H1B 120.0
H1A N1 H1B 120.0
C7 N2 C8 120.5(4)
C7 N2 H2 119.8
C8 N2 H2 119.8
C10 N3 C11 116.1(4)
C2 C1 C6 116.9(4)
C2 C1 C7 120.2(4)
C6 C1 C7 122.8(4)
C3 C2 C1 122.1(4)
C3 C2 H2A 118.9
C1 C2 H2A 118.9
C2 C3 C4 121.1(4)
C2 C3 H3 119.4
C4 C3 H3 119.4
N1 C4 C5 121.2(4)
N1 C4 C3 121.4(4)
C5 C4 C3 117.4(4)
C6 C5 C4 121.4(4)
C6 C5 H5 119.3
C4 C5 H5 119.3
C5 C6 C1 121.0(4)
C5 C6 H6 119.5
C1 C6 H6 119.5
O C7 N2 120.7(4)
O C7 C1 121.8(4)
N2 C7 C1 117.5(4)
N2 C8 C9 114.7(4)
N2 C8 H8A 108.6
C9 C8 H8A 108.6
N2 C8 H8B 108.6
C9 C8 H8B 108.6
H8A C8 H8B 107.6
C10 C9 C8 112.0(4)
C10 C9 H9A 109.2
C8 C9 H9A 109.2
C10 C9 H9B 109.2
C8 C9 H9B 109.2
H9A C9 H9B 107.9
N3 C10 C14 123.4(4)
N3 C10 C9 114.8(4)
C14 C10 C9 121.7(4)
N3 C11 C12 123.7(5)
N3 C11 H11 118.1
C12 C11 H11 118.1
C13 C12 C11 118.4(5)
C13 C12 H12 120.8
C11 C12 H12 120.8
C12 C13 C14 119.4(6)
C12 C13 H13 120.3
C14 C13 H13 120.3
C10 C14 C13 118.9(5)
C10 C14 H14 120.6
C13 C14 H14 120.6
C17 C16 C15 120.5(10)

loop_
_geom_bond_atom_site_label_1
_geom_bond_atom_site_label_2
_geom_bond_distance
O C7 1.235(5)
N1 C4 1.377(5)
N1 H1A 0.8800
N1 H1B 0.8800
N2 C7 1.360(6)
N2 C8 1.457(6)
N2 H2 0.8800
N3 C10 1.344(5)
N3 C11 1.374(7)
C1 C2 1.375(6)
C1 C6 1.413(6)
C1 C7 1.479(6)
C2 C3 1.360(6)
C2 H2A 0.9500
C3 C4 1.400(6)
C3 H3 0.9500
C4 C5 1.380(6)
C5 C6 1.369(6)
C5 H5 0.9500
C6 H6 0.9500
C8 C9 1.522(7)
C8 H8A 0.9900
C8 H8B 0.9900
C9 C10 1.506(7)
C9 H9A 0.9900
C9 H9B 0.9900
C10 C14 1.378(7)
C11 C12 1.375(7)
C11 H11 0.9500
C12 C13 1.374(7)
C12 H12 0.9500
C13 C14 1.390(7)
C13 H13 0.9500
C14 H14 0.9500
C15 C16 1.815(14)
C16 C17 1.386(14)

loop_
_geom_torsion_atom_site_label_1
_geom_torsion_atom_site_label_2
_geom_torsion_atom_site_label_3
_geom_torsion_atom_site_label_4
_geom_torsion
C6 C1 C2 C3 3.2(6)
C7 C1 C2 C3 178.4(4)
C1 C2 C3 C4 -1.5(6)
C2 C3 C4 N1 178.0(4)
C2 C3 C4 C5 -1.3(6)
N1 C4 C5 C6 -177.0(4)
C3 C4 C5 C6 2.2(6)
C4 C5 C6 C1 -0.5(6)
C2 C1 C6 C5 -2.2(6)
C7 C1 C6 C5 -177.2(4)
C8 N2 C7 O -4.2(6)
C8 N2 C7 C1 173.6(4)
C2 C1 C7 O -24.3(6)
C6 C1 C7 O 150.5(4)
C2 C1 C7 N2 157.8(4)
C6 C1 C7 N2 -27.3(6)
C7 N2 C8 C9 81.9(5)
N2 C8 C9 C10 71.6(5)
C11 N3 C10 C14 -1.4(6)
C11 N3 C10 C9 -178.4(4)
C8 C9 C10 N3 78.5(5)
C8 C9 C10 C14 -98.5(5)
C10 N3 C11 C12 1.1(7)
N3 C11 C12 C13 0.5(8)
C11 C12 C13 C14 -1.9(8)
N3 C10 C14 C13 0.1(7)
C9 C10 C14 C13 176.8(4)
C12 C13 C14 C10 1.6(8)
